data_4084745
loop_
_publ_author_name
'Strinitz, Frank'
'Tucher, Johannes'
'Januszewski, Johanna A.'
'Waterloo, Andreas R.'
'Stegner, Philipp'
'F\"ortsch, Sebastian'
'H\"ubner, Eike'
'Tykwinski, Rik R.'
'Burzlaff, Nicolai'

_publ_section_title
;
 Carbon-Rich Ruthenium Allenylidene Complexes Bearing Heteroscorpionate
 Ligands
;
_journal_issue 19
_journal_name_full Organometallics
_journal_page_first 5129
_journal_paper_doi 10.1021/om5002777
_journal_volume 33
_journal_year 2014
_chemical_compound_source 'synthesis as described'
_chemical_formula_moiety 'C46 H38 Cl N4 O3 P Ru, C H2 Cl2'
_chemical_formula_sum 'C47 H40 Cl3 N4 O3 P Ru'
_chemical_formula_weight 947.22
_chemical_name_systematic
;
 ?
;
_space_group_IT_number 2
_symmetry_cell_setting triclinic
_symmetry_Int_Tables_number 2
_symmetry_space_group_name_Hall '-P 1'
_symmetry_space_group_name_H-M 'P -1'
_atom_sites_solution_hydrogens geom
_atom_sites_solution_primary direct
_atom_sites_solution_secondary difmap
_audit_creation_date 2013-12-04T15:36:16-00:00
_audit_creation_method 'WinGX routine CIF_UPDATE'
_cell_angle_alpha 86.985(5)
_cell_angle_beta 69.949(6)
_cell_angle_gamma 77.142(6)
_cell_formula_units_Z 2
_cell_length_a 12.7183(13)
_cell_length_b 12.9619(4)
_cell_length_c 14.5615(11)
_cell_measurement_reflns_used 164
_cell_measurement_temperature 153(2)
_cell_measurement_theta_max 20
_cell_measurement_theta_min 6
_cell_measurement_wavelength 0.71073
_cell_volume 2197.7(3)
_computing_cell_refinement 'EVALCCD (Duisenberg, 2003)'
_computing_data_collection 'COLLECT (Bruker-Nonius, 2002)'
_computing_data_reduction 'EVALCCD (Duisenberg, 2003)'
_computing_molecular_graphics 'Ortep-3 for Windows (Farrugia, 1997)'
_computing_publication_material 'WinGX publication routines (Farrugia, 1999)'
_computing_structure_refinement 'SHELXL-97 (Sheldrick, 1997)'
_computing_structure_solution 'SHELXS-86 (Sheldrick, 1986)'
_diffrn_ambient_temperature 153(2)
_diffrn_detector_area_resol_mean 9
_diffrn_measured_fraction_theta_full 0.986
_diffrn_measured_fraction_theta_max 0.986
_diffrn_measurement_device_type 'Bruker-Nonius KappaCCD'
_diffrn_measurement_method
;
 \f- and \w-rotations with 1.60 \% and 192 sec per frame
;
_diffrn_radiation_monochromator graphite
_diffrn_radiation_probe x-ray
_diffrn_radiation_type MoK\a
_diffrn_radiation_wavelength 0.71073
_diffrn_reflns_av_R_equivalents 0.0353
_diffrn_reflns_av_unetI/netI 0.0212
_diffrn_reflns_limit_h_max 15
_diffrn_reflns_limit_h_min -15
_diffrn_reflns_limit_k_max 16
_diffrn_reflns_limit_k_min -16
_diffrn_reflns_limit_l_max 18
_diffrn_reflns_limit_l_min -18
_diffrn_reflns_number 54811
_diffrn_reflns_theta_full 26.5
_diffrn_reflns_theta_max 26.5
_diffrn_reflns_theta_min 6.22
_exptl_absorpt_coefficient_mu 0.621
_exptl_absorpt_correction_T_max 0.7454
_exptl_absorpt_correction_T_min 0.6567
_exptl_absorpt_correction_type multi-scan
_exptl_absorpt_process_details 'SADABS, Bruker-AXS, 2002'
_exptl_crystal_colour brown
_exptl_crystal_density_diffrn 1.431
_exptl_crystal_density_method 'not measured'
_exptl_crystal_description block
_exptl_crystal_F_000 968
_exptl_crystal_size_max 0.307
_exptl_crystal_size_mid 0.168
_exptl_crystal_size_min 0.112
_refine_diff_density_max 1.378
_refine_diff_density_min -0.753
_refine_diff_density_rms 0.084
_refine_ls_extinction_method none
_refine_ls_goodness_of_fit_ref 1.233
_refine_ls_hydrogen_treatment constr
_refine_ls_matrix_type full
_refine_ls_number_parameters 585
_refine_ls_number_reflns 8972
_refine_ls_number_restraints 75
_refine_ls_restrained_S_all 1.23
_refine_ls_R_factor_all 0.0475
_refine_ls_R_factor_gt 0.045
_refine_ls_shift/su_max 0.001
_refine_ls_shift/su_mean 0
_refine_ls_structure_factor_coef Fsqd
_refine_ls_weighting_details 'calc w=1/[\s^2^(Fo^2^)+(0.0188P)^2^+6.5351P] where P=(Fo^2^+2Fc^2^)/3'
_refine_ls_weighting_scheme calc
_refine_ls_wR_factor_gt 0.1097
_refine_ls_wR_factor_ref 0.1111
_reflns_number_gt 8522
_reflns_number_total 8972
_reflns_threshold_expression >2sigma(I)
_cod_data_source_file om5002777_si_002.cif
_cod_data_source_block compound12a
_cod_database_code 4084745

loop_
_symmetry_equiv_pos_as_xyz
'x, y, z'
'-x, -y, -z'

loop_
_atom_site_label
_atom_site_type_symbol
_atom_site_fract_x
_atom_site_fract_y
_atom_site_fract_z
_atom_site_U_iso_or_equiv
_atom_site_adp_type
_atom_site_occupancy
_atom_site_symmetry_multiplicity
_atom_site_calc_flag
_atom_site_refinement_flags
_atom_site_disorder_assembly
_atom_site_disorder_group
C1 C 0.9621(3) 0.7990(2) 0.5104(2) 0.0205(6) Uani 1 1 d . . .
H1 H 0.9611 0.8265 0.4467 0.025 Uiso 1 1 calc R . .
C2 C 0.8915(3) 0.8870(3) 0.5880(2) 0.0220(7) Uani 1 1 d . . .
C11 C 0.8489(4) 0.4844(3) 0.6774(3) 0.0304(8) Uani 1 1 d . . .
H11A H 0.8911 0.4897 0.7198 0.046 Uiso 1 1 calc R . .
H11B H 0.8761 0.4159 0.6453 0.046 Uiso 1 1 calc R . .
H11C H 0.7689 0.4936 0.7153 0.046 Uiso 1 1 calc R . .
C12 C 0.8651(3) 0.5679(3) 0.6029(2) 0.0244(7) Uani 1 1 d . . .
C13 C 0.8381(3) 0.5736(3) 0.5171(3) 0.0301(8) Uani 1 1 d . . .
H13 H 0.8058 0.5261 0.4958 0.036 Uiso 1 1 calc R . .
C14 C 0.8685(3) 0.6625(3) 0.4707(3) 0.0264(7) Uani 1 1 d . . .
C15 C 0.8566(4) 0.7108(3) 0.3787(3) 0.0390(10) Uani 1 1 d . . .
H15A H 0.7982 0.7748 0.3942 0.059 Uiso 1 1 calc R . .
H15B H 0.8357 0.6621 0.3443 0.059 Uiso 1 1 calc R . .
H15C H 0.9283 0.7267 0.3384 0.059 Uiso 1 1 calc R . .
C21 C 1.2806(4) 0.6858(4) 0.6325(3) 0.0401(9) Uani 1 1 d . . .
H21A H 1.3179 0.7401 0.6396 0.06 Uiso 1 1 calc R . .
H21B H 1.3368 0.6217 0.6081 0.06 Uiso 1 1 calc R . .
H21C H 1.2271 0.6736 0.6948 0.06 Uiso 1 1 calc R . .
C22 C 1.2182(3) 0.7201(3) 0.5624(3) 0.0286(7) Uani 1 1 d . . .
C23 C 1.2657(3) 0.7406(3) 0.4632(3) 0.0322(8) Uani 1 1 d . . .
H23 H 1.3432 0.7336 0.4274 0.039 Uiso 1 1 calc R . .
C24 C 1.1767(3) 0.7729(3) 0.4288(2) 0.0268(7) Uani 1 1 d . . .
C25 C 1.1749(4) 0.8076(3) 0.3302(3) 0.0333(8) Uani 1 1 d . . .
H25A H 1.1406 0.7617 0.3053 0.05 Uiso 1 1 calc R . .
H25B H 1.252 0.8045 0.2868 0.05 Uiso 1 1 calc R . .
H25C H 1.131 0.8789 0.3349 0.05 Uiso 1 1 calc R . .
C31 C 0.8266(3) 0.6910(2) 0.8148(2) 0.0214(7) Uani 1 1 d . . .
C32 C 0.7415(3) 0.6678(3) 0.8781(2) 0.0258(7) Uani 1 1 d . . .
C33 C 0.6429(3) 0.6502(2) 0.9460(2) 0.0238(7) Uani 1 1 d . . .
C34 C 0.6318(3) 0.6389(3) 1.0497(2) 0.0245(7) Uani 1 1 d . . .
C35 C 0.5275(3) 0.6270(3) 1.1199(3) 0.0286(7) Uani 1 1 d . . .
C36 C 0.4261(3) 0.6271(3) 1.0928(3) 0.0297(8) Uani 1 1 d . . .
C37 C 0.4402(3) 0.6337(3) 0.9874(3) 0.0268(7) Uani 1 1 d . . .
C38 C 0.5450(3) 0.6453(3) 0.9173(3) 0.0253(7) Uani 1 1 d . . .
C41 C 1.0958(3) 0.8886(2) 0.7874(2) 0.0229(7) Uani 1 1 d . . .
C42 C 1.1118(3) 0.9382(3) 0.6973(3) 0.0255(7) Uani 1 1 d . . .
H42 H 1.0625 0.9353 0.6633 0.031 Uiso 1 1 calc R . .
C43 C 1.1992(4) 0.9911(3) 0.6583(3) 0.0329(8) Uani 1 1 d . . .
H43 H 1.2089 1.0232 0.5982 0.039 Uiso 1 1 calc R . .
C44 C 1.2731(4) 0.9966(3) 0.7088(3) 0.0415(10) Uani 1 1 d . . .
H44 H 1.3322 1.0323 0.6827 0.05 Uiso 1 1 calc R . .
C45 C 1.2580(4) 0.9484(3) 0.7982(3) 0.0405(10) Uani 1 1 d . . .
H45 H 1.307 0.9522 0.8322 0.049 Uiso 1 1 calc R . .
C46 C 1.1703(3) 0.8945(3) 0.8374(3) 0.0286(7) Uani 1 1 d . . .
H46 H 1.1611 0.8621 0.8973 0.034 Uiso 1 1 calc R . .
C51 C 0.8532(3) 0.9263(2) 0.8850(2) 0.0211(6) Uani 1 1 d . . .
C52 C 0.7522(3) 0.9019(3) 0.9477(3) 0.0277(7) Uani 1 1 d . . .
H52 H 0.7491 0.8316 0.9615 0.033 Uiso 1 1 calc R . .
C53 C 0.6559(3) 0.9813(3) 0.9899(3) 0.0310(8) Uani 1 1 d . . .
H53 H 0.5883 0.9639 1.0308 0.037 Uiso 1 1 calc R . .
C54 C 0.6603(4) 1.0865(3) 0.9712(3) 0.0347(9) Uani 1 1 d . . .
H54 H 0.596 1.1398 0.9997 0.042 Uiso 1 1 calc R . .
C55 C 0.7596(4) 1.1117(3) 0.9108(3) 0.0352(9) Uani 1 1 d . . .
H55 H 0.7626 1.1824 0.8986 0.042 Uiso 1 1 calc R . .
C56 C 0.8567(3) 1.0322(3) 0.8671(3) 0.0287(8) Uani 1 1 d . . .
H56 H 0.9238 1.0501 0.826 0.034 Uiso 1 1 calc R . .
C61 C 0.9953(3) 0.7596(3) 0.9465(2) 0.0209(6) Uani 1 1 d . . .
C62 C 1.0414(3) 0.6524(3) 0.9497(2) 0.0242(7) Uani 1 1 d . . .
H62 H 1.0645 0.6096 0.8939 0.029 Uiso 1 1 calc R . .
C63 C 1.0531(3) 0.6091(3) 1.0357(3) 0.0281(7) Uani 1 1 d . . .
H63 H 1.0837 0.5371 1.0373 0.034 Uiso 1 1 calc R . .
C64 C 1.0199(3) 0.6716(3) 1.1186(3) 0.0292(8) Uani 1 1 d . . .
H64 H 1.0283 0.642 1.176 0.035 Uiso 1 1 calc R . .
C65 C 0.9740(4) 0.7788(3) 1.1161(3) 0.0311(8) Uani 1 1 d . . .
H65 H 0.9513 0.8212 1.1721 0.037 Uiso 1 1 calc R . .
C66 C 0.9618(3) 0.8228(3) 1.0309(3) 0.0290(8) Uani 1 1 d . . .
H66 H 0.9311 0.8948 1.0297 0.035 Uiso 1 1 calc R . .
C71 C 0.7249(3) 0.6379(3) 1.0800(3) 0.0306(8) Uani 1 1 d . . .
H71 H 0.7942 0.6466 1.0344 0.037 Uiso 1 1 calc R . .
C72 C 0.7153(4) 0.6242(3) 1.1765(3) 0.0407(10) Uani 1 1 d . . .
H72 H 0.7783 0.623 1.1955 0.049 Uiso 1 1 calc R . .
C73 C 0.6127(5) 0.6123(4) 1.2455(3) 0.0476(11) Uani 1 1 d . . .
H73 H 0.607 0.6029 1.3107 0.057 Uiso 1 1 calc R . .
C74 C 0.5192(4) 0.6142(3) 1.2178(3) 0.0389(9) Uani 1 1 d . . .
H74 H 0.45 0.6069 1.2645 0.047 Uiso 1 1 calc R . .
C75 C 0.5516(4) 0.6549(3) 0.8192(3) 0.0352(8) Uani 1 1 d . . .
H75 H 0.62 0.662 0.7713 0.042 Uiso 1 1 calc R . .
C76 C 0.4574(4) 0.6539(4) 0.7934(3) 0.0429(10) Uani 1 1 d . . .
H76 H 0.4627 0.6609 0.7281 0.051 Uiso 1 1 calc R . .
C77 C 0.3549(4) 0.6428(3) 0.8631(3) 0.0407(10) Uani 1 1 d . . .
H77 H 0.2919 0.642 0.8447 0.049 Uiso 1 1 calc R . .
C78 C 0.3463(3) 0.6330(3) 0.9593(3) 0.0350(9) Uani 1 1 d . . .
H78 H 0.2772 0.6257 1.0062 0.042 Uiso 1 1 calc R . .
Cl1 Cl 1.07100(8) 0.55154(6) 0.73140(6) 0.0298(2) Uani 1 1 d . . .
N11 N 0.9104(2) 0.6496(2) 0.60935(19) 0.0206(6) Uani 1 1 d . . .
N12 N 0.9120(3) 0.7069(2) 0.52770(19) 0.0210(6) Uani 1 1 d . . .
N21 N 1.1042(3) 0.7390(2) 0.5894(2) 0.0227(6) Uani 1 1 d . . .
N22 N 1.0799(2) 0.7713(2) 0.50619(19) 0.0215(6) Uani 1 1 d . . .
O1 O 0.8782(2) 0.86483(17) 0.67769(16) 0.0218(5) Uani 1 1 d . . .
O2 O 0.8529(3) 0.9724(2) 0.55917(18) 0.0344(6) Uani 1 1 d . . .
O3 O 0.3337(2) 0.6227(2) 1.1543(2) 0.0422(7) Uani 1 1 d . . .
P1 P 0.97954(7) 0.81832(6) 0.83392(6) 0.01887(17) Uani 1 1 d . . .
Ru1 Ru 0.95609(2) 0.718823(19) 0.716286(18) 0.01769(8) Uani 1 1 d . . .
Cl2 Cl 0.4851(5) 0.8790(3) 1.2332(4) 0.0415(9) Uani 0.5 1 d PDU A 1
Cl3 Cl 0.4312(2) 1.10743(16) 1.2224(2) 0.0499(5) Uani 0.5 1 d PDU A 1
C100 C 0.3759(6) 0.9928(5) 1.2536(6) 0.0264(15) Uani 0.5 1 d PDU A 1
H10A H 0.3281 0.9978 1.322 0.032 Uiso 0.5 1 calc PR A 1
H10B H 0.3283 0.9876 1.215 0.032 Uiso 0.5 1 calc PR A 1
C102 C 0.3859(14) 1.0348(10) 1.2590(12) 0.044(4) Uiso 0.3 1 d PDU B 2
H10C H 0.4093 1.0685 1.1964 0.052 Uiso 0.3 1 calc PR B 2
H10D H 0.3075 1.0278 1.2737 0.052 Uiso 0.3 1 calc PR B 2
Cl6 Cl 0.3928(3) 1.1135(3) 1.3494(3) 0.0528(10) Uani 0.3 1 d PDU B 2
Cl7 Cl 0.4749(7) 0.9097(5) 1.2520(7) 0.0429(15) Uani 0.3 1 d PDU B 2
Cl4 Cl 0.4343(5) 1.2898(8) 1.4944(6) 0.078(2) Uani 0.2 1 d PDU C 3
Cl5 Cl 0.4224(11) 1.0670(10) 1.4715(4) 0.133(5) Uani 0.2 1 d PDU C 3
C101 C 0.483(2) 1.1569(13) 1.506(3) 0.117(17) Uani 0.2 1 d PDU C 3
H10E H 0.5646 1.1397 1.4692 0.14 Uiso 0.2 1 calc PR C 3
H10F H 0.475 1.1453 1.5745 0.14 Uiso 0.2 1 calc PR C 3

loop_
_atom_site_aniso_label
_atom_site_aniso_U_11
_atom_site_aniso_U_22
_atom_site_aniso_U_33
_atom_site_aniso_U_23
_atom_site_aniso_U_13
_atom_site_aniso_U_12
C1 0.0290(17) 0.0185(15) 0.0182(15) 0.0049(12) -0.0126(13) -0.0076(13)
C2 0.0305(18) 0.0196(15) 0.0215(16) 0.0038(12) -0.0143(14) -0.0088(13)
C11 0.048(2) 0.0237(17) 0.0267(18) 0.0052(14) -0.0172(16) -0.0171(16)
C12 0.0328(18) 0.0215(16) 0.0241(16) 0.0019(13) -0.0139(14) -0.0100(14)
C13 0.043(2) 0.0292(18) 0.0299(18) 0.0011(14) -0.0232(17) -0.0155(16)
C14 0.040(2) 0.0244(17) 0.0251(17) 0.0025(13) -0.0222(15) -0.0104(15)
C15 0.070(3) 0.034(2) 0.031(2) 0.0067(16) -0.036(2) -0.017(2)
C21 0.037(2) 0.044(2) 0.046(2) -0.0036(18) -0.0251(19) -0.0017(18)
C22 0.0308(19) 0.0251(17) 0.0336(19) -0.0019(14) -0.0151(15) -0.0064(14)
C23 0.0308(19) 0.0326(19) 0.0318(19) -0.0034(15) -0.0069(16) -0.0087(16)
C24 0.0352(19) 0.0221(16) 0.0230(17) 0.0003(13) -0.0064(14) -0.0119(14)
C25 0.047(2) 0.0304(19) 0.0242(18) 0.0046(14) -0.0093(16) -0.0169(17)
C31 0.0341(18) 0.0176(15) 0.0187(15) 0.0016(12) -0.0153(14) -0.0083(13)
C32 0.038(2) 0.0202(16) 0.0243(17) 0.0021(13) -0.0156(15) -0.0094(14)
C33 0.0337(18) 0.0155(15) 0.0243(16) 0.0020(12) -0.0112(14) -0.0080(13)
C34 0.0332(18) 0.0167(15) 0.0260(17) 0.0026(12) -0.0129(14) -0.0064(13)
C35 0.039(2) 0.0205(16) 0.0256(17) 0.0034(13) -0.0093(15) -0.0073(14)
C36 0.0319(19) 0.0180(16) 0.0349(19) 0.0027(14) -0.0062(16) -0.0059(14)
C37 0.0317(18) 0.0141(14) 0.0355(19) 0.0011(13) -0.0130(15) -0.0043(13)
C38 0.0325(18) 0.0167(15) 0.0299(18) 0.0036(13) -0.0155(15) -0.0051(13)
C41 0.0306(18) 0.0165(15) 0.0261(16) 0.0004(12) -0.0145(14) -0.0064(13)
C42 0.0336(19) 0.0198(16) 0.0314(18) 0.0037(13) -0.0207(15) -0.0081(14)
C43 0.044(2) 0.0280(18) 0.036(2) 0.0122(15) -0.0211(17) -0.0159(16)
C44 0.047(2) 0.041(2) 0.053(3) 0.0156(19) -0.028(2) -0.027(2)
C45 0.049(2) 0.042(2) 0.047(2) 0.0065(19) -0.032(2) -0.0195(19)
C46 0.035(2) 0.0309(18) 0.0283(18) 0.0036(14) -0.0209(16) -0.0096(15)
C51 0.0311(17) 0.0183(15) 0.0191(15) -0.0013(12) -0.0155(13) -0.0041(13)
C52 0.0337(19) 0.0212(16) 0.0322(18) -0.0016(14) -0.0150(15) -0.0076(14)
C53 0.0297(19) 0.0299(19) 0.0336(19) -0.0048(15) -0.0113(15) -0.0051(15)
C54 0.041(2) 0.0270(18) 0.0319(19) -0.0043(15) -0.0148(17) 0.0056(16)
C55 0.053(2) 0.0186(17) 0.0302(19) 0.0015(14) -0.0141(18) -0.0009(16)
C56 0.042(2) 0.0196(16) 0.0259(17) 0.0027(13) -0.0142(16) -0.0059(15)
C61 0.0301(17) 0.0201(15) 0.0188(15) 0.0032(12) -0.0146(13) -0.0089(13)
C62 0.0325(18) 0.0221(16) 0.0228(16) 0.0008(13) -0.0157(14) -0.0057(14)
C63 0.038(2) 0.0222(16) 0.0288(18) 0.0058(14) -0.0193(16) -0.0054(15)
C64 0.042(2) 0.0297(18) 0.0245(17) 0.0093(14) -0.0210(16) -0.0115(16)
C65 0.050(2) 0.0288(18) 0.0204(16) 0.0015(14) -0.0173(16) -0.0113(16)
C66 0.048(2) 0.0207(16) 0.0242(17) 0.0009(13) -0.0201(16) -0.0055(15)
C71 0.038(2) 0.0261(18) 0.0321(19) 0.0035(14) -0.0166(16) -0.0085(15)
C72 0.053(3) 0.041(2) 0.037(2) 0.0041(18) -0.027(2) -0.0092(19)
C73 0.076(3) 0.046(2) 0.025(2) 0.0066(18) -0.024(2) -0.014(2)
C74 0.054(3) 0.032(2) 0.0254(19) 0.0023(15) -0.0075(18) -0.0083(18)
C75 0.041(2) 0.036(2) 0.033(2) 0.0025(16) -0.0191(17) -0.0081(17)
C76 0.051(3) 0.047(2) 0.040(2) 0.0021(19) -0.028(2) -0.009(2)
C77 0.040(2) 0.035(2) 0.057(3) -0.0028(19) -0.030(2) -0.0047(18)
C78 0.030(2) 0.0233(18) 0.052(2) -0.0021(16) -0.0141(18) -0.0061(15)
Cl1 0.0511(5) 0.0174(4) 0.0267(4) 0.0013(3) -0.0242(4) -0.0020(3)
N11 0.0318(15) 0.0200(13) 0.0154(12) 0.0040(10) -0.0129(11) -0.0093(11)
N12 0.0337(15) 0.0195(13) 0.0156(12) 0.0034(10) -0.0142(11) -0.0088(11)
N21 0.0320(15) 0.0207(13) 0.0206(13) 0.0024(11) -0.0153(12) -0.0066(11)
N22 0.0307(15) 0.0193(13) 0.0186(13) 0.0031(10) -0.0118(11) -0.0083(11)
O1 0.0325(13) 0.0185(11) 0.0192(11) 0.0031(9) -0.0151(10) -0.0058(9)
O2 0.0525(17) 0.0226(12) 0.0256(13) 0.0046(10) -0.0176(12) 0.0029(12)
O3 0.0349(15) 0.0410(16) 0.0416(16) 0.0081(13) -0.0014(13) -0.0098(13)
P1 0.0290(4) 0.0156(4) 0.0176(4) 0.0023(3) -0.0143(3) -0.0064(3)
Ru1 0.02822(15) 0.01488(13) 0.01498(13) 0.00279(9) -0.01250(10) -0.00706(10)
Cl2 0.0462(14) 0.0152(16) 0.051(2) -0.0039(13) -0.0063(15) 0.0028(14)
Cl3 0.0486(12) 0.0257(9) 0.0786(16) 0.0021(10) -0.0242(12) -0.0105(9)
C100 0.029(4) 0.013(3) 0.040(4) 0.001(3) -0.013(3) -0.008(3)
Cl6 0.0379(19) 0.045(2) 0.086(3) 0.0136(19) -0.0292(19) -0.0206(16)
Cl7 0.039(3) 0.037(4) 0.053(3) -0.009(3) -0.010(3) -0.015(3)
Cl4 0.030(3) 0.117(7) 0.072(5) -0.024(4) 0.001(3) -0.007(3)
Cl5 0.198(11) 0.207(11) 0.020(3) -0.003(4) 0.013(4) -0.178(10)
C101 0.09(2) 0.22(5) 0.09(2) 0.04(3) -0.04(2) -0.12(3)

loop_
_atom_type_symbol
_atom_type_description
_atom_type_scat_dispersion_real
_atom_type_scat_dispersion_imag
_atom_type_scat_source
C C 0.0033 0.0016 'International Tables Vol C Tables 4.2.6.8 and 6.1.1.4'
H H 0 0 'International Tables Vol C Tables 4.2.6.8 and 6.1.1.4'
Cl Cl 0.1484 0.1585 'International Tables Vol C Tables 4.2.6.8 and 6.1.1.4'
N N 0.0061 0.0033 'International Tables Vol C Tables 4.2.6.8 and 6.1.1.4'
O O 0.0106 0.006 'International Tables Vol C Tables 4.2.6.8 and 6.1.1.4'
P P 0.1023 0.0942 'International Tables Vol C Tables 4.2.6.8 and 6.1.1.4'
Ru Ru -1.2594 0.8363 'International Tables Vol C Tables 4.2.6.8 and 6.1.1.4'

loop_
_geom_angle_atom_site_label_1
_geom_angle_atom_site_label_2
_geom_angle_atom_site_label_3
_geom_angle
N22 C1 N12 111.0(3)
N22 C1 C2 111.1(3)
N12 C1 C2 111.3(3)
O2 C2 O1 125.3(3)
O2 C2 C1 117.3(3)
O1 C2 C1 117.4(3)
N11 C12 C13 109.8(3)
N11 C12 C11 123.2(3)
C13 C12 C11 126.9(3)
C14 C13 C12 106.8(3)
N12 C14 C13 106.2(3)
N12 C14 C15 122.6(3)
C13 C14 C15 131.1(3)
N21 C22 C23 110.3(3)
N21 C22 C21 122.5(3)
C23 C22 C21 127.2(4)
C24 C23 C22 107.0(3)
N22 C24 C23 106.0(3)
N22 C24 C25 122.9(3)
C23 C24 C25 131.1(4)
C32 C31 Ru1 177.0(3)
C31 C32 C33 175.2(4)
C32 C33 C38 120.3(3)
C32 C33 C34 120.9(3)
C38 C33 C34 118.7(3)
C71 C34 C35 118.8(3)
C71 C34 C33 120.8(3)
C35 C34 C33 120.4(3)
C74 C35 C34 119.7(4)
C74 C35 C36 118.8(4)
C34 C35 C36 121.6(3)
O3 C36 C35 121.7(4)
O3 C36 C37 121.0(4)
C35 C36 C37 117.3(3)
C78 C37 C38 120.4(3)
C78 C37 C36 118.7(3)
C38 C37 C36 120.8(3)
C75 C38 C37 118.1(3)
C75 C38 C33 120.9(3)
C37 C38 C33 121.0(3)
C46 C41 C42 118.4(3)
C46 C41 P1 122.7(3)
C42 C41 P1 118.8(3)
C43 C42 C41 121.1(3)
C42 C43 C44 120.0(3)
C45 C44 C43 119.5(4)
C44 C45 C46 120.5(4)
C45 C46 C41 120.4(3)
C52 C51 C56 118.5(3)
C52 C51 P1 119.0(2)
C56 C51 P1 122.4(3)
C53 C52 C51 120.8(3)
C54 C53 C52 120.0(4)
C55 C54 C53 119.8(4)
C54 C55 C56 120.5(3)
C51 C56 C55 120.3(4)
C62 C61 C66 119.0(3)
C62 C61 P1 120.8(2)
C66 C61 P1 120.1(2)
C63 C62 C61 120.2(3)
C64 C63 C62 120.6(3)
C63 C64 C65 119.7(3)
C66 C65 C64 120.2(3)
C65 C66 C61 120.3(3)
C72 C71 C34 120.7(4)
C71 C72 C73 120.5(4)
C74 C73 C72 120.0(4)
C73 C74 C35 120.4(4)
C76 C75 C38 120.4(4)
C75 C76 C77 120.9(4)
C78 C77 C76 119.9(4)
C77 C78 C37 120.4(4)
C12 N11 N12 105.6(3)
C12 N11 Ru1 137.4(2)
N12 N11 Ru1 116.31(19)
C14 N12 N11 111.5(3)
C14 N12 C1 129.2(3)
N11 N12 C1 119.2(2)
C22 N21 N22 105.1(3)
C22 N21 Ru1 139.4(2)
N22 N21 Ru1 115.2(2)
C24 N22 N21 111.7(3)
C24 N22 C1 129.0(3)
N21 N22 C1 119.3(3)
C2 O1 Ru1 121.4(2)
C41 P1 C61 104.41(15)
C41 P1 C51 102.65(15)
C61 P1 C51 100.18(15)
C41 P1 Ru1 114.66(11)
C61 P1 Ru1 121.46(11)
C51 P1 Ru1 111.05(10)
C31 Ru1 O1 97.22(12)
C31 Ru1 N11 90.28(12)
O1 Ru1 N11 87.20(9)
C31 Ru1 N21 173.18(12)
O1 Ru1 N21 84.01(10)
N11 Ru1 N21 83.07(10)
C31 Ru1 P1 86.76(10)
O1 Ru1 P1 83.87(6)
N11 Ru1 P1 170.16(8)
N21 Ru1 P1 100.05(7)
C31 Ru1 Cl1 92.65(10)
O1 Ru1 Cl1 169.45(7)
N11 Ru1 Cl1 89.03(8)
N21 Ru1 Cl1 85.76(8)
P1 Ru1 Cl1 100.47(3)
Cl2 C100 Cl3 111.6(4)
Cl6 C102 Cl7 110.7(8)
Cl5 C101 Cl4 119.7(15)

loop_
_geom_bond_atom_site_label_1
_geom_bond_atom_site_label_2
_geom_bond_distance
C1 N22 1.440(4)
C1 N12 1.447(4)
C1 C2 1.538(5)
C2 O2 1.222(4)
C2 O1 1.284(4)
C11 C12 1.488(5)
C12 N11 1.334(4)
C12 C13 1.399(5)
C13 C14 1.367(5)
C14 N12 1.355(4)
C14 C15 1.488(5)
C21 C22 1.489(5)
C22 N21 1.333(5)
C22 C23 1.399(5)
C23 C24 1.364(5)
C24 N22 1.358(4)
C24 C25 1.488(5)
C31 C32 1.243(5)
C31 Ru1 1.868(3)
C32 C33 1.362(5)
C33 C38 1.458(5)
C33 C34 1.469(5)
C34 C71 1.397(5)
C34 C35 1.404(5)
C35 C74 1.397(5)
C35 C36 1.472(5)
C36 O3 1.220(5)
C36 C37 1.483(5)
C37 C78 1.391(5)
C37 C38 1.407(5)
C38 C75 1.403(5)
C41 C46 1.395(5)
C41 C42 1.401(5)
C41 P1 1.822(3)
C42 C43 1.377(5)
C43 C44 1.393(5)
C44 C45 1.384(6)
C45 C46 1.389(6)
C51 C52 1.389(5)
C51 C56 1.391(5)
C51 P1 1.839(3)
C52 C53 1.388(5)
C53 C54 1.386(5)
C54 C55 1.366(6)
C55 C56 1.399(5)
C61 C62 1.388(5)
C61 C66 1.398(5)
C61 P1 1.826(3)
C62 C63 1.387(5)
C63 C64 1.376(5)
C64 C65 1.386(5)
C65 C66 1.381(5)
C71 C72 1.372(5)
C72 C73 1.382(7)
C73 C74 1.377(7)
C75 C76 1.375(6)
C76 C77 1.383(7)
C77 C78 1.369(6)
Cl1 Ru1 2.3761(8)
N11 N12 1.365(4)
N11 Ru1 2.138(3)
N21 N22 1.373(4)
N21 Ru1 2.193(3)
O1 Ru1 2.077(2)
P1 Ru1 2.3325(8)
Cl2 C100 1.744(7)
Cl3 C100 1.756(7)
C102 Cl6 1.743(12)
C102 Cl7 1.744(12)
Cl4 C101 1.718(15)
Cl5 C101 1.714(14)
